data_4337376
loop_
_publ_author_name
'Corbo, Robert'
'Georgiou, Dayne C.'
'Wilson, David J. D.'
'Dutton, Jason L.'

_publ_section_title
;
 Reactions of [PhI(pyridine)2](2+) with Model Pd and Pt II/IV Redox
 Couples.
;
_journal_issue 3
_journal_name_full 'Inorganic chemistry'
_journal_page_first 1690
_journal_page_last 1698
_journal_paper_doi 10.1021/ic402836d
_journal_volume 53
_journal_year 2014
_chemical_formula_sum 'C22 H20 F6 N4 O6 Pd S2'
_chemical_formula_weight 720.94
_chemical_name_systematic
; 
 ? 
;
_space_group_IT_number 14
_symmetry_cell_setting monoclinic
_symmetry_space_group_name_Hall '-P 2ybc'
_symmetry_space_group_name_H-M 'P 1 21/c 1'
_atom_sites_solution_hydrogens geom
_atom_sites_solution_primary direct
_atom_sites_solution_secondary difmap
_audit_creation_method SHELXL-97
_cell_angle_alpha 90.00
_cell_angle_beta 90.08(3)
_cell_angle_gamma 90.00
_cell_formula_units_Z 4
_cell_length_a 17.359(4)
_cell_length_b 11.059(2)
_cell_length_c 15.135(3)
_cell_measurement_temperature 173(2)
_cell_volume 2905.5(10)
_computing_cell_refinement 'CrysAlisPro, Agilent Technologies'
_computing_data_collection 'CrysAlisPro, Agilent Technologies'
_computing_data_reduction 'CrysAlisPro, Agilent Technologies'
_computing_molecular_graphics SHELXP
_computing_publication_material SHELXP
_computing_structure_refinement 'SHELXL-97 (Sheldrick, 2008)'
_computing_structure_solution 'SHELXS-97 (Sheldrick, 2008)'
_diffrn_ambient_temperature 173(2)
_diffrn_measured_fraction_theta_full 0.995
_diffrn_measured_fraction_theta_max 0.995
_diffrn_measurement_device_type 'Xcalibur, Atlas, Gemini'
_diffrn_measurement_method '\w scans'
_diffrn_radiation_monochromator graphite
_diffrn_radiation_source 'fine-focus sealed tube'
_diffrn_radiation_type MoK\a
_diffrn_radiation_wavelength 0.71073
_diffrn_reflns_av_R_equivalents 0.0405
_diffrn_reflns_av_sigmaI/netI 0.0479
_diffrn_reflns_limit_h_max 18
_diffrn_reflns_limit_h_min -20
_diffrn_reflns_limit_k_max 11
_diffrn_reflns_limit_k_min -13
_diffrn_reflns_limit_l_max 17
_diffrn_reflns_limit_l_min -18
_diffrn_reflns_number 24080
_diffrn_reflns_theta_full 25.35
_diffrn_reflns_theta_max 25.35
_diffrn_reflns_theta_min 2.93
_exptl_absorpt_coefficient_mu 0.863
_exptl_absorpt_correction_T_max 0.8671
_exptl_absorpt_correction_T_min 0.8131
_exptl_absorpt_correction_type multi-scan
_exptl_absorpt_process_details 'CrysAlisPro, Agilent Technologies'
_exptl_crystal_colour colorless
_exptl_crystal_density_diffrn 1.648
_exptl_crystal_density_method 'not measured'
_exptl_crystal_description block
_exptl_crystal_F_000 1440
_exptl_crystal_size_max 0.25
_exptl_crystal_size_mid 0.20
_exptl_crystal_size_min 0.17
_refine_diff_density_max 0.384
_refine_diff_density_min -0.684
_refine_diff_density_rms 0.079
_refine_ls_extinction_method none
_refine_ls_goodness_of_fit_ref 1.127
_refine_ls_hydrogen_treatment constr
_refine_ls_matrix_type full
_refine_ls_number_parameters 371
_refine_ls_number_reflns 5290
_refine_ls_number_restraints 0
_refine_ls_restrained_S_all 1.127
_refine_ls_R_factor_all 0.0393
_refine_ls_R_factor_gt 0.0317
_refine_ls_shift/su_max 0.001
_refine_ls_shift/su_mean 0.000
_refine_ls_structure_factor_coef Fsqd
_refine_ls_weighting_details 'calc w=1/[\s^2^(Fo^2^)+(0.0174P)^2^+0.0000P] where P=(Fo^2^+2Fc^2^)/3'
_refine_ls_weighting_scheme calc
_refine_ls_wR_factor_gt 0.0624
_refine_ls_wR_factor_ref 0.0673
_reflns_number_gt 4751
_reflns_number_total 5290
_reflns_threshold_expression >2sigma(I)
_cod_data_source_file ic402836d_si_002.cif
_cod_data_source_block 11H
_cod_original_cell_volume 2905.4(10)
_cod_original_sg_symbol_H-M P2(1)/c
_cod_database_code 4337376

loop_
_symmetry_equiv_pos_as_xyz
'x, y, z'
'-x, y+1/2, -z+1/2'
'-x, -y, -z'
'x, -y-1/2, z-1/2'

loop_
_atom_site_label
_atom_site_type_symbol
_atom_site_fract_x
_atom_site_fract_y
_atom_site_fract_z
_atom_site_U_iso_or_equiv
_atom_site_adp_type
_atom_site_occupancy
_atom_site_symmetry_multiplicity
_atom_site_calc_flag
_atom_site_refinement_flags
Pd1 Pd 0.255702(19) 0.99104(2) 0.378854(15) 0.02533(8) Uani 1 1 d .
S1 S 0.10409(6) 1.30140(9) 0.37848(7) 0.0312(2) Uani 1 1 d .
S2 S 0.40082(6) 0.69009(8) 0.37626(7) 0.0343(2) Uani 1 1 d .
C32 C 0.4044(3) 1.2957(4) 0.3632(3) 0.0460(12) Uani 1 1 d .
H32A H 0.3987 1.3800 0.3529 0.055 Uiso 1 1 calc R
N4 N 0.2473(3) 0.9921(2) 0.24489(15) 0.0243(6) Uani 1 1 d .
N2 N 0.34741(17) 1.1024(2) 0.37546(18) 0.0268(6) Uani 1 1 d .
C44 C 0.1343(3) 0.6609(3) 0.3772(2) 0.0399(10) Uani 1 1 d .
H44A H 0.1446 0.5823 0.3547 0.048 Uiso 1 1 calc R
N3 N 0.17098(17) 0.8667(3) 0.38818(19) 0.0283(7) Uani 1 1 d .
N1 N 0.2607(2) 0.9995(3) 0.51264(17) 0.0286(9) Uani 1 1 d .
C34 C 0.4750(2) 1.2491(4) 0.3826(3) 0.0494(11) Uani 1 1 d .
H34A H 0.5192 1.2998 0.3840 0.059 Uiso 1 1 calc R
C41 C 0.1058(2) 0.8876(4) 0.4336(2) 0.0378(10) Uani 1 1 d .
H41A H 0.0944 0.9675 0.4526 0.045 Uiso 1 1 calc R
C45 C 0.1845(2) 0.7539(4) 0.3602(2) 0.0354(9) Uani 1 1 d .
H45A H 0.2301 0.7378 0.3276 0.042 Uiso 1 1 calc R
C25 C 0.3058(2) 0.9630(4) 0.1919(2) 0.0337(10) Uani 1 1 d .
H25A H 0.3532 0.9379 0.2173 0.040 Uiso 1 1 calc R
C22 C 0.1704(3) 1.0347(4) 0.1177(3) 0.0487(11) Uani 1 1 d .
H22A H 0.1228 1.0604 0.0931 0.058 Uiso 1 1 calc R
C36 C 0.4173(2) 1.0570(4) 0.3962(2) 0.0359(9) Uani 1 1 d .
H36A H 0.4220 0.9730 0.4085 0.043 Uiso 1 1 calc R
C43 C 0.0702(2) 0.6809(4) 0.4259(3) 0.0395(10) Uani 1 1 d .
H43A H 0.0364 0.6165 0.4407 0.047 Uiso 1 1 calc R
C23 C 0.2311(3) 1.0049(4) 0.0645(2) 0.0435(14) Uani 1 1 d .
H23A H 0.2259 1.0095 0.0021 0.052 Uiso 1 1 calc R
C21 C 0.1801(3) 1.0267(4) 0.2085(3) 0.0401(11) Uani 1 1 d .
H21A H 0.1381 1.0462 0.2461 0.048 Uiso 1 1 calc R
C35 C 0.4814(3) 1.1279(4) 0.4000(3) 0.0467(11) Uani 1 1 d .
H35A H 0.5299 1.0938 0.4146 0.056 Uiso 1 1 calc R
C11 C 0.2384(3) 1.1009(4) 0.5534(2) 0.0532(13) Uani 1 1 d .
H11A H 0.2201 1.1668 0.5191 0.064 Uiso 1 1 calc R
C13 C 0.2683(3) 1.0175(4) 0.6938(2) 0.0490(15) Uani 1 1 d .
H13A H 0.2705 1.0232 0.7564 0.059 Uiso 1 1 calc R
C42 C 0.0554(2) 0.7957(4) 0.4528(3) 0.0416(10) Uani 1 1 d .
H42A H 0.0099 0.8126 0.4853 0.050 Uiso 1 1 calc R
C15 C 0.2859(2) 0.9078(4) 0.5614(2) 0.0397(11) Uani 1 1 d .
H15A H 0.3003 0.8346 0.5330 0.048 Uiso 1 1 calc R
C31 C 0.3414(2) 1.2204(3) 0.3585(2) 0.0385(10) Uani 1 1 d .
H31A H 0.2927 1.2532 0.3428 0.046 Uiso 1 1 calc R
C24 C 0.2990(3) 0.9685(4) 0.1012(2) 0.0388(11) Uani 1 1 d .
H24A H 0.3413 0.9472 0.0646 0.047 Uiso 1 1 calc R
C14 C 0.2917(3) 0.9158(4) 0.6524(2) 0.0499(13) Uani 1 1 d .
H14A H 0.3121 0.8502 0.6856 0.060 Uiso 1 1 calc R
C12 C 0.2416(3) 1.1119(4) 0.6447(2) 0.0615(14) Uani 1 1 d .
H12A H 0.2253 1.1845 0.6727 0.074 Uiso 1 1 calc R
O6 O 0.35635(18) 0.5816(2) 0.3799(2) 0.0555(8) Uani 1 1 d .
O3 O 0.07190(17) 1.3756(3) 0.44644(15) 0.0458(7) Uani 1 1 d .
O5 O 0.3883(2) 0.7611(3) 0.29838(18) 0.0593(10) Uani 1 1 d .
O2 O 0.1051(2) 1.1746(2) 0.39666(19) 0.0539(8) Uani 1 1 d .
O4 O 0.4023(2) 0.7575(3) 0.45643(18) 0.0569(9) Uani 1 1 d .
O1 O 0.17314(17) 1.3495(3) 0.34131(18) 0.0511(8) Uani 1 1 d .
F6 F 0.52101(19) 0.5776(3) 0.43694(17) 0.0863(10) Uani 1 1 d .
F3 F 0.0264(2) 1.4286(3) 0.2639(2) 0.1010(13) Uani 1 1 d .
F5 F 0.5075(2) 0.5652(3) 0.29801(19) 0.0929(11) Uani 1 1 d .
F4 F 0.54712(17) 0.7287(4) 0.3559(2) 0.1013(12) Uani 1 1 d .
F2 F -0.0332(2) 1.2758(4) 0.3119(3) 0.1096(13) Uani 1 1 d .
F1 F 0.0578(2) 1.2527(3) 0.21909(17) 0.1012(13) Uani 1 1 d .
C61 C 0.4988(3) 0.6393(5) 0.3667(3) 0.0588(13) Uani 1 1 d .
C51 C 0.0349(3) 1.3158(5) 0.2895(3) 0.0610(14) Uani 1 1 d .

loop_
_atom_site_aniso_label
_atom_site_aniso_U_11
_atom_site_aniso_U_22
_atom_site_aniso_U_33
_atom_site_aniso_U_23
_atom_site_aniso_U_13
_atom_site_aniso_U_12
Pd1 0.02837(15) 0.02861(15) 0.01901(12) 0.00184(11) 0.00199(17) -0.00233(12)
S1 0.0347(5) 0.0302(5) 0.0287(4) 0.0025(5) 0.0009(5) -0.0010(4)
S2 0.0387(6) 0.0292(5) 0.0350(5) -0.0049(5) -0.0027(5) 0.0047(4)
C32 0.042(3) 0.019(2) 0.077(3) 0.002(2) -0.002(3) -0.0129(18)
N4 0.0255(17) 0.0258(15) 0.0216(12) 0.0011(12) -0.0004(18) -0.0012(14)
N2 0.0312(17) 0.0255(16) 0.0235(14) 0.0001(14) -0.0019(15) -0.0010(13)
C44 0.060(3) 0.027(2) 0.033(2) 0.003(2) -0.009(2) -0.008(2)
N3 0.0293(17) 0.0248(17) 0.0308(16) 0.0025(14) 0.0049(14) 0.0013(14)
N1 0.029(2) 0.0363(17) 0.0205(12) 0.0015(13) 0.0019(17) 0.0040(15)
C34 0.046(3) 0.053(3) 0.049(2) -0.005(2) -0.009(2) -0.019(2)
C41 0.040(3) 0.028(2) 0.045(2) 0.0070(18) 0.006(2) 0.007(2)
C45 0.031(2) 0.039(2) 0.037(2) -0.0048(19) -0.0021(19) 0.004(2)
C25 0.031(2) 0.040(2) 0.030(2) 0.0038(19) 0.0005(18) 0.001(2)
C22 0.044(3) 0.065(3) 0.037(2) 0.000(2) -0.007(2) 0.003(2)
C36 0.039(2) 0.033(2) 0.036(2) 0.0055(18) -0.0074(18) -0.0009(19)
C43 0.039(3) 0.036(3) 0.044(2) 0.008(2) 0.007(2) -0.006(2)
C23 0.057(4) 0.054(3) 0.0194(18) 0.0006(17) -0.010(2) 0.000(2)
C21 0.033(3) 0.056(3) 0.031(2) 0.001(2) -0.0050(19) 0.000(2)
C35 0.037(3) 0.049(3) 0.055(3) 0.004(2) -0.011(2) -0.005(2)
C11 0.086(4) 0.042(3) 0.0315(19) 0.0004(18) -0.002(2) 0.022(3)
C13 0.064(4) 0.065(3) 0.0189(17) 0.0028(19) -0.001(2) 0.003(3)
C42 0.037(3) 0.034(3) 0.054(2) 0.006(2) 0.016(2) -0.005(2)
C15 0.049(3) 0.041(3) 0.029(2) 0.0023(19) 0.0073(19) 0.015(2)
C31 0.046(3) 0.029(2) 0.041(2) 0.0002(19) -0.0065(19) 0.0035(19)
C24 0.044(3) 0.048(3) 0.024(2) -0.0010(18) 0.0086(19) -0.002(2)
C14 0.068(3) 0.058(3) 0.0241(19) 0.012(2) 0.007(2) 0.021(3)
C12 0.099(4) 0.049(3) 0.037(2) -0.0066(19) 0.006(3) 0.024(3)
O6 0.062(2) 0.0406(17) 0.0634(18) -0.0046(17) -0.0064(19) -0.0060(16)
O3 0.0546(19) 0.0470(19) 0.0360(14) -0.0110(13) 0.0074(14) -0.0083(16)
O5 0.071(3) 0.050(2) 0.0560(18) 0.0145(15) -0.0266(18) 0.0039(18)
O2 0.069(2) 0.0262(16) 0.0660(18) 0.0086(15) 0.0012(17) 0.0049(15)
O4 0.056(2) 0.064(2) 0.0507(17) -0.0284(15) -0.0051(16) 0.0103(18)
O1 0.0412(18) 0.058(2) 0.0542(17) 0.0138(15) 0.0133(14) -0.0034(16)
F6 0.071(2) 0.119(3) 0.0684(17) 0.0314(19) 0.0029(16) 0.048(2)
F3 0.124(3) 0.087(2) 0.092(2) 0.012(2) -0.048(2) 0.046(2)
F5 0.107(3) 0.101(3) 0.0705(19) -0.0047(19) 0.0398(19) 0.047(2)
F4 0.0415(17) 0.121(3) 0.141(3) 0.044(3) 0.013(2) -0.015(2)
F2 0.054(2) 0.139(3) 0.136(3) -0.038(3) -0.036(2) -0.006(2)
F1 0.131(3) 0.122(3) 0.0500(15) -0.0344(18) -0.0414(19) 0.042(2)
C61 0.052(3) 0.079(4) 0.046(3) 0.013(3) 0.012(2) 0.021(3)
C51 0.062(4) 0.067(4) 0.054(3) -0.013(3) -0.019(3) 0.019(3)

loop_
_atom_type_symbol
_atom_type_description
_atom_type_scat_dispersion_real
_atom_type_scat_dispersion_imag
_atom_type_scat_source
C C 0.0033 0.0016 'International Tables Vol C Tables 4.2.6.8 and 6.1.1.4'
H H 0.0000 0.0000 'International Tables Vol C Tables 4.2.6.8 and 6.1.1.4'
N N 0.0061 0.0033 'International Tables Vol C Tables 4.2.6.8 and 6.1.1.4'
O O 0.0106 0.0060 'International Tables Vol C Tables 4.2.6.8 and 6.1.1.4'
F F 0.0171 0.0103 'International Tables Vol C Tables 4.2.6.8 and 6.1.1.4'
S S 0.1246 0.1234 'International Tables Vol C Tables 4.2.6.8 and 6.1.1.4'
Pd Pd -0.9988 1.0072 'International Tables Vol C Tables 4.2.6.8 and 6.1.1.4'

loop_
_geom_angle_atom_site_label_1
_geom_angle_atom_site_label_2
_geom_angle_atom_site_label_3
_geom_angle
N2 Pd1 N3 174.08(12)
N2 Pd1 N1 87.98(14)
N3 Pd1 N1 89.52(14)
N2 Pd1 N4 91.53(14)
N3 Pd1 N4 91.28(14)
N1 Pd1 N4 176.61(12)
O1 S1 O2 115.6(2)
O1 S1 O3 113.50(18)
O2 S1 O3 115.40(18)
O1 S1 C51 103.3(2)
O2 S1 C51 103.7(2)
O3 S1 C51 103.0(2)
O4 S2 O6 114.6(2)
O4 S2 O5 114.62(19)
O6 S2 O5 114.25(18)
O4 S2 C61 102.5(2)
O6 S2 C61 104.6(2)
O5 S2 C61 104.3(2)
C34 C32 C31 119.8(4)
C34 C32 H32A 120.1
C31 C32 H32A 120.1
C25 N4 C21 118.9(3)
C25 N4 Pd1 123.0(3)
C21 N4 Pd1 118.1(3)
C31 N2 C36 118.6(3)
C31 N2 Pd1 122.8(3)
C36 N2 Pd1 118.5(2)
C43 C44 C45 120.1(4)
C43 C44 H44A 120.0
C45 C44 H44A 120.0
C45 N3 C41 118.0(3)
C45 N3 Pd1 119.0(3)
C41 N3 Pd1 122.2(3)
C15 N1 C11 118.6(3)
C15 N1 Pd1 122.2(3)
C11 N1 Pd1 119.1(2)
C32 C34 C35 118.9(4)
C32 C34 H34A 120.5
C35 C34 H34A 120.5
N3 C41 C42 121.3(4)
N3 C41 H41A 119.4
C42 C41 H41A 119.4
N3 C45 C44 121.9(4)
N3 C45 H45A 119.0
C44 C45 H45A 119.0
N4 C25 C24 121.6(4)
N4 C25 H25A 119.2
C24 C25 H25A 119.2
C23 C22 C21 118.4(4)
C23 C22 H22A 120.8
C21 C22 H22A 120.8
N2 C36 C35 121.9(4)
N2 C36 H36A 119.0
C35 C36 H36A 119.0
C44 C43 C42 118.2(4)
C44 C43 H43A 120.9
C42 C43 H43A 120.9
C24 C23 C22 119.8(3)
C24 C23 H23A 120.1
C22 C23 H23A 120.1
N4 C21 C22 121.9(4)
N4 C21 H21A 119.1
C22 C21 H21A 119.1
C36 C35 C34 119.4(4)
C36 C35 H35A 120.3
C34 C35 H35A 120.3
N1 C11 C12 121.5(4)
N1 C11 H11A 119.3
C12 C11 H11A 119.3
C14 C13 C12 119.2(3)
C14 C13 H13A 120.4
C12 C13 H13A 120.4
C43 C42 C41 120.5(4)
C43 C42 H42A 119.7
C41 C42 H42A 119.7
N1 C15 C14 121.9(4)
N1 C15 H15A 119.1
C14 C15 H15A 119.1
N2 C31 C32 121.4(4)
N2 C31 H31A 119.3
C32 C31 H31A 119.3
C23 C24 C25 119.5(4)
C23 C24 H24A 120.3
C25 C24 H24A 120.3
C13 C14 C15 119.5(4)
C13 C14 H14A 120.2
C15 C14 H14A 120.2
C13 C12 C11 119.2(4)
C13 C12 H12A 120.4
C11 C12 H12A 120.4
F4 C61 F6 107.7(4)
F4 C61 F5 107.1(4)
F6 C61 F5 106.1(4)
F4 C61 S2 112.4(3)
F6 C61 S2 111.8(3)
F5 C61 S2 111.4(4)
F2 C51 F3 107.2(5)
F2 C51 F1 107.5(4)
F3 C51 F1 107.1(4)
F2 C51 S1 112.2(4)
F3 C51 S1 112.1(4)
F1 C51 S1 110.5(4)

loop_
_geom_bond_atom_site_label_1
_geom_bond_atom_site_label_2
_geom_bond_distance
Pd1 N2 2.013(3)
Pd1 N3 2.018(3)
Pd1 N1 2.029(3)
Pd1 N4 2.033(2)
S1 O1 1.428(3)
S1 O2 1.429(3)
S1 O3 1.430(3)
S1 C51 1.810(5)
S2 O4 1.424(3)
S2 O6 1.427(3)
S2 O5 1.433(3)
S2 C61 1.796(5)
C32 C34 1.361(6)
C32 C31 1.376(5)
C32 H32A 0.9500
N4 C25 1.333(6)
N4 C21 1.344(6)
N2 C31 1.335(4)
N2 C36 1.349(5)
C44 C43 1.354(6)
C44 C45 1.372(5)
C44 H44A 0.9500
N3 C45 1.338(5)
N3 C41 1.344(5)
N1 C15 1.328(5)
N1 C11 1.337(5)
C34 C35 1.370(6)
C34 H34A 0.9500
C41 C42 1.373(6)
C41 H41A 0.9500
C45 H45A 0.9500
C25 C24 1.379(5)
C25 H25A 0.9500
C22 C23 1.367(6)
C22 C21 1.388(6)
C22 H22A 0.9500
C36 C35 1.362(5)
C36 H36A 0.9500
C43 C42 1.358(6)
C43 H43A 0.9500
C23 C24 1.363(6)
C23 H23A 0.9500
C21 H21A 0.9500
C35 H35A 0.9500
C11 C12 1.389(5)
C11 H11A 0.9500
C13 C14 1.350(6)
C13 C12 1.362(6)
C13 H13A 0.9500
C42 H42A 0.9500
C15 C14 1.384(5)
C15 H15A 0.9500
C31 H31A 0.9500
C24 H24A 0.9500
C14 H14A 0.9500
C12 H12A 0.9500
F6 C61 1.321(5)
F3 C51 1.315(6)
F5 C61 1.333(5)
F4 C61 1.307(6)
F2 C51 1.308(6)
F1 C51 1.335(5)

loop_
_geom_torsion_atom_site_label_1
_geom_torsion_atom_site_label_2
_geom_torsion_atom_site_label_3
_geom_torsion_atom_site_label_4
_geom_torsion
N2 Pd1 N4 C25 54.7(3)
N3 Pd1 N4 C25 -120.1(3)
N1 Pd1 N4 C25 136(3)
N2 Pd1 N4 C21 -123.6(3)
N3 Pd1 N4 C21 61.6(3)
N1 Pd1 N4 C21 -42(3)
N3 Pd1 N2 C31 -166.7(10)
N1 Pd1 N2 C31 -101.6(3)
N4 Pd1 N2 C31 75.0(3)
N3 Pd1 N2 C36 9.4(12)
N1 Pd1 N2 C36 74.5(3)
N4 Pd1 N2 C36 -108.9(3)
N2 Pd1 N3 C45 -49.0(12)
N1 Pd1 N3 C45 -114.0(3)
N4 Pd1 N3 C45 69.3(3)
N2 Pd1 N3 C41 120.5(10)
N1 Pd1 N3 C41 55.6(3)
N4 Pd1 N3 C41 -121.2(3)
N2 Pd1 N1 C15 -106.5(4)
N3 Pd1 N1 C15 68.1(4)
N4 Pd1 N1 C15 172(2)
N2 Pd1 N1 C11 73.0(4)
N3 Pd1 N1 C11 -112.3(4)
N4 Pd1 N1 C11 -9(3)
C31 C32 C34 C35 -2.2(7)
C45 N3 C41 C42 1.7(5)
Pd1 N3 C41 C42 -167.9(3)
C41 N3 C45 C44 -0.5(5)
Pd1 N3 C45 C44 169.5(3)
C43 C44 C45 N3 -2.1(6)
C21 N4 C25 C24 0.5(7)
Pd1 N4 C25 C24 -177.8(3)
C31 N2 C36 C35 -0.1(5)
Pd1 N2 C36 C35 -176.4(3)
C45 C44 C43 C42 3.4(6)
C21 C22 C23 C24 -0.1(7)
C25 N4 C21 C22 -1.0(6)
Pd1 N4 C21 C22 177.3(3)
C23 C22 C21 N4 0.8(7)
N2 C36 C35 C34 0.2(6)
C32 C34 C35 C36 1.0(7)
C15 N1 C11 C12 0.4(8)
Pd1 N1 C11 C12 -179.2(4)
C44 C43 C42 C41 -2.2(6)
N3 C41 C42 C43 -0.4(6)
C11 N1 C15 C14 -1.9(7)
Pd1 N1 C15 C14 177.6(4)
C36 N2 C31 C32 -1.1(6)
Pd1 N2 C31 C32 175.1(3)
C34 C32 C31 N2 2.2(7)
C22 C23 C24 C25 -0.4(7)
N4 C25 C24 C23 0.2(7)
C12 C13 C14 C15 -2.0(8)
N1 C15 C14 C13 2.8(8)
C14 C13 C12 C11 0.5(9)
N1 C11 C12 C13 0.3(9)
O4 S2 C61 F4 -64.9(4)
O6 S2 C61 F4 175.2(3)
O5 S2 C61 F4 54.9(4)
O4 S2 C61 F6 56.4(4)
O6 S2 C61 F6 -63.5(4)
O5 S2 C61 F6 176.2(4)
O4 S2 C61 F5 174.9(3)
O6 S2 C61 F5 55.0(4)
O5 S2 C61 F5 -65.3(4)
O1 S1 C51 F2 -179.8(4)
O2 S1 C51 F2 59.2(4)
O3 S1 C51 F2 -61.4(4)
O1 S1 C51 F3 -59.1(4)
O2 S1 C51 F3 179.9(4)
O3 S1 C51 F3 59.3(4)
O1 S1 C51 F1 60.3(4)
O2 S1 C51 F1 -60.7(5)
O3 S1 C51 F1 178.7(4)
